data_4069963
loop_
_publ_author_name
'Wang, Aichen'
'Sun, Hongjian'
'Li, Xiaoyan'

_publ_section_title
;
 Simple Synthesis of
 (Triphenylphosphoniomethylidene)(pentamethylcyclopentadienyl)titanium(II)
 Dichloride and Its Unexpected Reduction To Form a Trinuclear Titanium
 Cluster
;
_journal_issue 17
_journal_name_full Organometallics
_journal_page_first 5285
_journal_paper_doi 10.1021/om9005406
_journal_volume 28
_journal_year 2009
_chemical_formula_sum 'C29 H31 Cl2 N0 O0 P Ti'
_chemical_formula_weight 529.31
_chemical_name_systematic
; 
 ? 
;
_space_group_IT_number 14
_symmetry_cell_setting monoclinic
_symmetry_space_group_name_Hall '-P 2ybc'
_symmetry_space_group_name_H-M 'P 1 21/c 1'
_atom_sites_solution_hydrogens geom
_atom_sites_solution_primary direct
_atom_sites_solution_secondary difmap
_audit_creation_method SHELXL-97
_cell_angle_alpha 90.00
_cell_angle_beta 102.434(16)
_cell_angle_gamma 90.00
_cell_formula_units_Z 4
_cell_length_a 10.493(2)
_cell_length_b 16.578(3)
_cell_length_c 15.602(3)
_cell_measurement_reflns_used 1179
_cell_measurement_temperature 273(2)
_cell_measurement_theta_max 19.67
_cell_measurement_theta_min 2.46
_cell_volume 2650.4(9)
_computing_cell_refinement 'Bruker SMART'
_computing_data_collection 'Bruker SMART'
_computing_data_reduction 'Bruker SAINT'
_computing_molecular_graphics 'Bruker SHELXTL'
_computing_publication_material 'Bruker SHELXTL'
_computing_structure_refinement 'SHELXL-97 (Sheldrick, 1997)'
_computing_structure_solution 'SHELXS-97 (Sheldrick, 1990)'
_diffrn_ambient_temperature 273(2)
_diffrn_measured_fraction_theta_full 0.994
_diffrn_measured_fraction_theta_max 0.994
_diffrn_measurement_device_type 'CCD area detector'
_diffrn_measurement_method 'phi and omega scans'
_diffrn_radiation_monochromator graphite
_diffrn_radiation_source 'fine-focus sealed tube'
_diffrn_radiation_type MoK\a
_diffrn_radiation_wavelength 0.71073
_diffrn_reflns_av_R_equivalents 0.1420
_diffrn_reflns_av_sigmaI/netI 0.1419
_diffrn_reflns_limit_h_max 13
_diffrn_reflns_limit_h_min -13
_diffrn_reflns_limit_k_max 19
_diffrn_reflns_limit_k_min -21
_diffrn_reflns_limit_l_max 20
_diffrn_reflns_limit_l_min -20
_diffrn_reflns_number 22560
_diffrn_reflns_theta_full 27.39
_diffrn_reflns_theta_max 27.39
_diffrn_reflns_theta_min 1.82
_exptl_absorpt_coefficient_mu 0.601
_exptl_absorpt_correction_type none
_exptl_crystal_density_diffrn 1.327
_exptl_crystal_density_meas 0
_exptl_crystal_density_method 'not measured'
_exptl_crystal_F_000 1104
_refine_diff_density_max 0.313
_refine_diff_density_min -0.349
_refine_diff_density_rms 0.070
_refine_ls_extinction_method none
_refine_ls_goodness_of_fit_ref 0.954
_refine_ls_hydrogen_treatment mixed
_refine_ls_matrix_type full
_refine_ls_number_parameters 303
_refine_ls_number_reflns 5997
_refine_ls_number_restraints 0
_refine_ls_restrained_S_all 0.954
_refine_ls_R_factor_all 0.1667
_refine_ls_R_factor_gt 0.0602
_refine_ls_shift/su_max 0.009
_refine_ls_shift/su_mean 0.000
_refine_ls_structure_factor_coef Fsqd
_refine_ls_weighting_details 'calc w=1/[\s^2^(Fo^2^)+(0.0573P)^2^+0.0000P] where P=(Fo^2^+2Fc^2^)/3'
_refine_ls_weighting_scheme calc
_refine_ls_wR_factor_gt 0.1152
_refine_ls_wR_factor_ref 0.1519
_reflns_number_gt 2747
_reflns_number_total 5997
_reflns_threshold_expression >2sigma(I)
_cod_data_source_file om9005406_si_002.cif
_cod_data_source_block 080103c
_cod_depositor_comments
;
The following automatic conversions were performed:

'_symmetry_cell_setting' value 'Monoclinic' changed to 'monoclinic'
according to /home/saulius/struct/CIF-dictionaries/cif_core.dic
dictionary named 'cif_core.dic' version 2.4.2 from 2011-04-26.

Automatic conversion script
Id: cif_fix_values 1715 2011-07-08 13:25:40Z adriana 
;
_cod_original_cell_volume 2650.2(10)
_cod_original_sg_symbol_H-M P2(1)/c
_cod_database_code 4069963

loop_
_symmetry_equiv_pos_as_xyz
'x, y, z'
'-x, y+1/2, -z+1/2'
'-x, -y, -z'
'x, -y-1/2, z-1/2'

loop_
_atom_site_label
_atom_site_type_symbol
_atom_site_fract_x
_atom_site_fract_y
_atom_site_fract_z
_atom_site_U_iso_or_equiv
_atom_site_adp_type
_atom_site_occupancy
_atom_site_symmetry_multiplicity
_atom_site_calc_flag
_atom_site_refinement_flags
Ti1 Ti 0.26004(7) 0.23478(5) 0.27703(5) 0.0362(2) Uani 1 1 d .
P2 P 0.56512(11) 0.29037(7) 0.36922(7) 0.0355(3) Uani 1 1 d .
Cl2 Cl 0.33515(12) 0.14475(8) 0.18635(7) 0.0591(4) Uani 1 1 d .
Cl1 Cl 0.22565(13) 0.34785(8) 0.19039(8) 0.0651(4) Uani 1 1 d .
C1 C 0.1431(4) 0.2391(3) 0.3916(3) 0.0385(10) Uani 1 1 d .
C2 C 0.0572(4) 0.2630(3) 0.3133(3) 0.0424(11) Uani 1 1 d .
C5 C 0.1786(4) 0.1571(3) 0.3820(3) 0.0374(10) Uani 1 1 d .
C4 C 0.1112(4) 0.1314(3) 0.2978(3) 0.0445(11) Uani 1 1 d .
C3 C 0.0378(4) 0.1964(3) 0.2556(3) 0.0446(11) Uani 1 1 d .
C7 C 0.2588(5) 0.1050(3) 0.4518(3) 0.0622(14) Uani 1 1 d .
H7A H 0.2021 0.0722 0.4781 0.093 Uiso 1 1 calc R
H7B H 0.3112 0.1385 0.4959 0.093 Uiso 1 1 calc R
H7C H 0.3145 0.0709 0.4262 0.093 Uiso 1 1 calc R
C6 C 0.1800(5) 0.2885(3) 0.4743(3) 0.0620(15) Uani 1 1 d .
H6A H 0.2195 0.3381 0.4618 0.093 Uiso 1 1 calc R
H6B H 0.2409 0.2587 0.5176 0.093 Uiso 1 1 calc R
H6C H 0.1033 0.3000 0.4963 0.093 Uiso 1 1 calc R
C9 C -0.0123(5) 0.3425(3) 0.2981(4) 0.0695(16) Uani 1 1 d .
H9A H -0.0930 0.3393 0.3175 0.104 Uiso 1 1 calc R
H9B H -0.0298 0.3553 0.2367 0.104 Uiso 1 1 calc R
H9C H 0.0416 0.3839 0.3305 0.104 Uiso 1 1 calc R
C8 C 0.1087(5) 0.0469(3) 0.2631(3) 0.0725(16) Uani 1 1 d .
H8A H 0.0280 0.0215 0.2670 0.109 Uiso 1 1 calc R
H8B H 0.1803 0.0170 0.2972 0.109 Uiso 1 1 calc R
H8C H 0.1164 0.0483 0.2029 0.109 Uiso 1 1 calc R
C11 C 0.6855(4) 0.2094(3) 0.3924(3) 0.0375(10) Uani 1 1 d .
C10 C 0.4129(4) 0.2554(2) 0.3717(3) 0.0423(11) Uani 1 1 d .
H10 H 0.4002 0.2442 0.4277 0.051 Uiso 1 1 calc R
C13 C 0.5789(4) 0.3322(3) 0.2648(3) 0.0356(10) Uani 1 1 d .
C12 C 0.6221(4) 0.3689(3) 0.4501(3) 0.0404(11) Uani 1 1 d .
C14 C -0.0463(5) 0.1944(3) 0.1654(3) 0.0700(16) Uani 1 1 d .
H14A H -0.0047 0.1625 0.1279 0.105 Uiso 1 1 calc R
H14B H -0.0589 0.2483 0.1428 0.105 Uiso 1 1 calc R
H14C H -0.1293 0.1711 0.1675 0.105 Uiso 1 1 calc R
C25 C 0.6187(5) 0.2854(3) 0.2023(3) 0.0540(13) Uani 1 1 d .
H25 H 0.6397 0.2313 0.2137 0.065 Uiso 1 1 calc R
C19 C 0.8079(4) 0.2182(3) 0.4467(3) 0.0457(12) Uani 1 1 d .
H19 H 0.8328 0.2677 0.4731 0.055 Uiso 1 1 calc R
C26 C 0.6273(5) 0.3191(3) 0.1226(3) 0.0615(14) Uani 1 1 d .
H26 H 0.6552 0.2872 0.0812 0.074 Uiso 1 1 calc R
C27 C 0.5964(5) 0.3967(3) 0.1032(3) 0.0557(13) Uani 1 1 d .
H27 H 0.6025 0.4181 0.0491 0.067 Uiso 1 1 calc R
C18 C 0.8934(5) 0.1532(3) 0.4619(3) 0.0553(13) Uani 1 1 d .
H18 H 0.9746 0.1590 0.4995 0.066 Uiso 1 1 calc R
C24 C 0.7251(5) 0.4199(3) 0.4443(3) 0.0561(13) Uani 1 1 d .
H24 H 0.7667 0.4146 0.3976 0.067 Uiso 1 1 calc R
C20 C 0.5647(4) 0.3775(3) 0.5217(3) 0.0433(11) Uani 1 1 d .
H20 H 0.4955 0.3441 0.5269 0.052 Uiso 1 1 calc R
C21 C 0.6081(5) 0.4345(3) 0.5853(3) 0.0560(13) Uani 1 1 d .
H21 H 0.5688 0.4389 0.6331 0.067 Uiso 1 1 calc R
C15 C 0.6517(5) 0.1350(3) 0.3539(3) 0.0552(13) Uani 1 1 d .
H15 H 0.5690 0.1275 0.3186 0.066 Uiso 1 1 calc R
C28 C 0.5559(5) 0.4436(3) 0.1644(3) 0.0669(15) Uani 1 1 d .
H28 H 0.5350 0.4975 0.1521 0.080 Uiso 1 1 calc R
C29 C 0.5458(5) 0.4111(3) 0.2446(3) 0.0567(14) Uani 1 1 d .
H29 H 0.5161 0.4432 0.2851 0.068 Uiso 1 1 calc R
C17 C 0.8585(5) 0.0804(3) 0.4214(3) 0.0610(14) Uani 1 1 d .
H17 H 0.9165 0.0373 0.4312 0.073 Uiso 1 1 calc R
C22 C 0.7089(5) 0.4846(3) 0.5786(3) 0.0632(15) Uani 1 1 d .
H22 H 0.7385 0.5229 0.6219 0.076 Uiso 1 1 calc R
C23 C 0.7663(5) 0.4784(3) 0.5075(3) 0.0671(15) Uani 1 1 d .
H23 H 0.8330 0.5136 0.5018 0.081 Uiso 1 1 calc R
C16 C 0.7395(5) 0.0715(3) 0.3673(3) 0.0641(15) Uani 1 1 d .
H16 H 0.7168 0.0225 0.3390 0.077 Uiso 1 1 calc R

loop_
_atom_site_aniso_label
_atom_site_aniso_U_11
_atom_site_aniso_U_22
_atom_site_aniso_U_33
_atom_site_aniso_U_23
_atom_site_aniso_U_13
_atom_site_aniso_U_12
Ti1 0.0369(5) 0.0405(5) 0.0319(4) 0.0009(4) 0.0091(3) -0.0014(4)
P2 0.0351(7) 0.0377(7) 0.0349(6) -0.0021(5) 0.0098(5) -0.0031(5)
Cl2 0.0599(8) 0.0732(9) 0.0463(7) -0.0139(6) 0.0162(6) 0.0067(7)
Cl1 0.0706(9) 0.0615(9) 0.0635(8) 0.0247(7) 0.0151(7) -0.0020(7)
C1 0.040(3) 0.037(3) 0.042(2) -0.003(2) 0.018(2) -0.006(2)
C2 0.040(3) 0.040(3) 0.051(3) 0.005(2) 0.019(2) 0.004(2)
C5 0.039(3) 0.037(3) 0.037(2) 0.006(2) 0.012(2) -0.006(2)
C4 0.042(3) 0.039(3) 0.053(3) -0.010(2) 0.013(2) -0.006(2)
C3 0.033(3) 0.056(3) 0.044(3) 0.001(2) 0.005(2) 0.000(2)
C7 0.066(4) 0.066(4) 0.056(3) 0.020(3) 0.016(3) 0.002(3)
C6 0.071(4) 0.065(4) 0.058(3) -0.023(3) 0.032(3) -0.019(3)
C9 0.066(4) 0.050(3) 0.097(4) 0.016(3) 0.030(3) 0.019(3)
C8 0.088(4) 0.048(3) 0.083(4) -0.024(3) 0.020(3) -0.021(3)
C11 0.042(3) 0.038(3) 0.033(2) 0.000(2) 0.010(2) -0.001(2)
C10 0.044(3) 0.051(3) 0.032(2) 0.000(2) 0.009(2) -0.005(2)
C13 0.034(3) 0.036(3) 0.037(2) 0.002(2) 0.0087(19) 0.001(2)
C12 0.040(3) 0.040(3) 0.040(2) -0.006(2) 0.008(2) -0.004(2)
C14 0.057(4) 0.095(4) 0.051(3) 0.000(3) -0.003(3) -0.006(3)
C25 0.073(4) 0.046(3) 0.049(3) 0.000(2) 0.025(3) 0.001(3)
C19 0.043(3) 0.052(3) 0.041(3) -0.001(2) 0.007(2) -0.007(2)
C26 0.085(4) 0.062(4) 0.044(3) -0.012(3) 0.029(3) -0.007(3)
C27 0.067(4) 0.054(4) 0.047(3) 0.005(3) 0.015(3) -0.015(3)
C18 0.039(3) 0.069(4) 0.058(3) 0.014(3) 0.011(2) 0.006(3)
C24 0.052(3) 0.054(3) 0.068(3) -0.017(3) 0.026(3) -0.016(3)
C20 0.049(3) 0.041(3) 0.041(3) -0.005(2) 0.012(2) 0.000(2)
C21 0.072(4) 0.051(3) 0.047(3) -0.014(3) 0.019(3) -0.001(3)
C15 0.050(3) 0.041(3) 0.067(3) -0.007(3) -0.003(2) -0.001(2)
C28 0.085(4) 0.049(3) 0.076(4) 0.018(3) 0.037(3) 0.010(3)
C29 0.076(4) 0.043(3) 0.060(3) 0.005(3) 0.035(3) 0.009(3)
C17 0.055(4) 0.051(4) 0.079(4) 0.015(3) 0.017(3) 0.016(3)
C22 0.070(4) 0.053(4) 0.064(4) -0.020(3) 0.009(3) -0.008(3)
C23 0.068(4) 0.053(4) 0.083(4) -0.020(3) 0.021(3) -0.026(3)
C16 0.066(4) 0.041(3) 0.081(4) -0.001(3) 0.007(3) 0.008(3)

loop_
_atom_type_symbol
_atom_type_description
_atom_type_scat_dispersion_real
_atom_type_scat_dispersion_imag
_atom_type_scat_source
C C 0.0033 0.0016 'International Tables Vol C Tables 4.2.6.8 and 6.1.1.4'
H H 0.0000 0.0000 'International Tables Vol C Tables 4.2.6.8 and 6.1.1.4'
N N 0.0061 0.0033 'International Tables Vol C Tables 4.2.6.8 and 6.1.1.4'
O O 0.0106 0.0060 'International Tables Vol C Tables 4.2.6.8 and 6.1.1.4'
P P 0.1023 0.0942 'International Tables Vol C Tables 4.2.6.8 and 6.1.1.4'
Ti Ti 0.2776 0.4457 'International Tables Vol C Tables 4.2.6.8 and 6.1.1.4'
Cl Cl 0.1484 0.1585 'International Tables Vol C Tables 4.2.6.8 and 6.1.1.4'

loop_
_geom_angle_atom_site_label_1
_geom_angle_atom_site_label_2
_geom_angle_atom_site_label_3
_geom_angle
C10 Ti1 Cl1 107.51(13)
C10 Ti1 Cl2 104.05(13)
Cl1 Ti1 Cl2 101.44(6)
C10 Ti1 C2 114.63(17)
Cl1 Ti1 C2 86.78(11)
Cl2 Ti1 C2 135.94(12)
C10 Ti1 C3 140.56(16)
Cl1 Ti1 C3 96.40(12)
Cl2 Ti1 C3 101.26(12)
C2 Ti1 C3 34.71(14)
C10 Ti1 C1 84.20(16)
Cl1 Ti1 C1 112.15(12)
Cl2 Ti1 C1 141.26(11)
C2 Ti1 C1 34.57(14)
C3 Ti1 C1 57.49(15)
C10 Ti1 C5 86.14(16)
Cl1 Ti1 C5 144.38(11)
Cl2 Ti1 C5 106.97(11)
C2 Ti1 C5 57.83(15)
C3 Ti1 C5 57.57(15)
C1 Ti1 C5 34.90(13)
C10 Ti1 C4 118.37(17)
Cl1 Ti1 C4 129.95(12)
Cl2 Ti1 C4 86.51(11)
C2 Ti1 C4 57.34(15)
C3 Ti1 C4 34.28(14)
C1 Ti1 C4 57.36(14)
C5 Ti1 C4 34.53(14)
C10 P2 C13 114.11(19)
C10 P2 C12 113.3(2)
C13 P2 C12 105.83(19)
C10 P2 C11 110.9(2)
C13 P2 C11 105.96(18)
C12 P2 C11 106.2(2)
C2 C1 C5 108.0(4)
C2 C1 C6 126.1(4)
C5 C1 C6 125.6(4)
C2 C1 Ti1 72.2(2)
C5 C1 Ti1 72.7(2)
C6 C1 Ti1 125.5(3)
C1 C2 C3 108.1(4)
C1 C2 C9 125.6(4)
C3 C2 C9 126.0(4)
C1 C2 Ti1 73.2(2)
C3 C2 Ti1 72.9(2)
C9 C2 Ti1 124.6(3)
C4 C5 C1 107.1(4)
C4 C5 C7 126.3(4)
C1 C5 C7 126.2(4)
C4 C5 Ti1 72.9(2)
C1 C5 Ti1 72.4(2)
C7 C5 Ti1 125.6(3)
C3 C4 C5 108.6(4)
C3 C4 C8 125.6(4)
C5 C4 C8 125.5(4)
C3 C4 Ti1 72.2(3)
C5 C4 Ti1 72.5(2)
C8 C4 Ti1 125.6(3)
C4 C3 C2 108.2(4)
C4 C3 C14 125.4(4)
C2 C3 C14 126.4(4)
C4 C3 Ti1 73.5(3)
C2 C3 Ti1 72.4(2)
C14 C3 Ti1 120.2(3)
C15 C11 C19 118.5(4)
C15 C11 P2 117.9(3)
C19 C11 P2 123.7(3)
P2 C10 Ti1 131.2(2)
C29 C13 C25 118.3(4)
C29 C13 P2 120.5(3)
C25 C13 P2 121.1(3)
C20 C12 C24 118.0(4)
C20 C12 P2 119.9(3)
C24 C12 P2 122.2(3)
C13 C25 C26 119.7(4)
C11 C19 C18 120.1(4)
C27 C26 C25 122.0(5)
C26 C27 C28 118.9(5)
C17 C18 C19 120.3(5)
C23 C24 C12 120.5(4)
C21 C20 C12 121.3(4)
C22 C21 C20 120.3(4)
C16 C15 C11 120.8(4)
C27 C28 C29 120.3(5)
C13 C29 C28 120.8(4)
C16 C17 C18 120.0(5)
C21 C22 C23 119.8(5)
C22 C23 C24 120.2(5)
C17 C16 C15 120.3(5)

loop_
_geom_bond_atom_site_label_1
_geom_bond_atom_site_label_2
_geom_bond_distance
Ti1 C10 1.962(4)
Ti1 Cl1 2.2936(14)
Ti1 Cl2 2.3087(14)
Ti1 C2 2.364(4)
Ti1 C3 2.371(4)
Ti1 C1 2.377(4)
Ti1 C5 2.382(4)
Ti1 C4 2.387(4)
P2 C10 1.708(4)
P2 C13 1.805(4)
P2 C12 1.822(4)
P2 C11 1.826(4)
C1 C2 1.409(6)
C1 C5 1.427(5)
C1 C6 1.506(6)
C2 C3 1.412(6)
C2 C9 1.500(6)
C5 C4 1.416(6)
C5 C7 1.499(6)
C4 C3 1.402(6)
C4 C8 1.500(6)
C3 C14 1.492(6)
C11 C15 1.384(5)
C11 C19 1.385(6)
C13 C29 1.373(6)
C13 C25 1.379(5)
C12 C20 1.385(6)
C12 C24 1.391(6)
C25 C26 1.384(6)
C19 C18 1.389(6)
C26 C27 1.344(6)
C27 C28 1.367(6)
C18 C17 1.374(6)
C24 C23 1.384(6)
C20 C21 1.374(6)
C21 C22 1.367(6)
C15 C16 1.384(6)
C28 C29 1.387(6)
C17 C16 1.357(7)
C22 C23 1.375(7)
